data_2242623
loop_
_publ_author_name
'Okeke, Ugochukwu'
'Otchere, Raymond'
'Gultneh, Yilma'
'Butcher, Ray J.'

_publ_section_title
;
 Crystal structure of
 tetrakis(\m~2~-(<i>E</i>)-2,4-dibromo-6-{[2-(pyridin-2-yl)ethyl]iminomethyl}phenolato)trizinc
 bis(perchlorate) acetonitrile disolvate
;
_journal_coeditor_code JJ2202
_journal_issue 9
_journal_name_full 'Acta Crystallographica Section E'
_journal_page_first 1380
_journal_page_last 1383
_journal_paper_doi 10.1107/S2056989018012100
_journal_volume 74
_journal_year 2018
_chemical_formula_iupac '[Zn3 (C14 H11 Br2 N2 O1)4] (Cl O4)2, 2C2 H3 N'
_chemical_formula_moiety 'C56 H44 Br8 N8 O4 Zn3 2+, 2(Cl O4 -), 2(C2 H3 N)'
_chemical_formula_sum 'C60 H50 Br8 Cl2 N10 O12 Zn3'
_chemical_formula_weight 2009.39
_chemical_name_systematic
'Tetrakis(\m~2~-(<i>E</i>)-2,4-dibromo-6-{[2-(pyridin-2-yl)ethyl]iminomethyl}phenolato)trizinc bis(perchlorate) acetonitrile disolvate'
_space_group_crystal_system monoclinic
_space_group_IT_number 15
_space_group_name_Hall '-C 2yc'
_space_group_name_H-M_alt 'C 1 2/c 1'
_symmetry_space_group_name_Hall '-C 2yc'
_symmetry_space_group_name_H-M 'C 1 2/c 1'
_atom_sites_solution_hydrogens geom
_audit_creation_method SHELXL-2018/3
_cell_angle_alpha 90
_cell_angle_beta 132.8570(10)
_cell_angle_gamma 90
_cell_formula_units_Z 4
_cell_length_a 30.797(3)
_cell_length_b 13.8527(12)
_cell_length_c 21.135(3)
_cell_measurement_reflns_used 6020
_cell_measurement_temperature 100(2)
_cell_measurement_theta_max 27.12
_cell_measurement_theta_min 2.51
_cell_volume 6609.7(13)
_computing_cell_refinement
;
SAINT (Bruker, 2014)
;
_computing_data_collection
;
APEX2 (Bruker, 2014)
;
_computing_data_reduction
;
SAINT (Bruker, 2014)
;
_computing_molecular_graphics
;
SHELXTL (Sheldrick, 2008)
;
_computing_publication_material
;
SHELXTL (Sheldrick, 2008)
;
_computing_structure_refinement
;
SHELXL2018 (Sheldrick, 2015b)
;
_computing_structure_solution
;
SHELXT (Sheldrick, 2015a)
;
_diffrn_ambient_temperature 100(2)
_diffrn_measured_fraction_theta_full 0.998
_diffrn_measured_fraction_theta_max 0.993
_diffrn_measurement_device_type 'Bruker APEXII CCD'
_diffrn_measurement_method '\f and \w scans'
_diffrn_radiation_type MoK\a
_diffrn_radiation_wavelength 0.71073
_diffrn_reflns_av_R_equivalents 0.0420
_diffrn_reflns_limit_h_max 39
_diffrn_reflns_limit_h_min -37
_diffrn_reflns_limit_k_max 17
_diffrn_reflns_limit_k_min -17
_diffrn_reflns_limit_l_max 25
_diffrn_reflns_limit_l_min -27
_diffrn_reflns_number 23422
_diffrn_reflns_theta_full 25.500
_diffrn_reflns_theta_max 27.191
_diffrn_reflns_theta_min 1.725
_exptl_absorpt_coefficient_mu 6.067
_exptl_absorpt_correction_T_max 0.7455
_exptl_absorpt_correction_T_min 0.5852
_exptl_absorpt_correction_type multi-scan
_exptl_absorpt_process_details
;
(SADABS; Sheldrick, 1996)
;
_exptl_crystal_colour colorless
_exptl_crystal_density_diffrn 2.019
_exptl_crystal_description chunk
_exptl_crystal_F_000 3920
_exptl_crystal_size_max 0.35
_exptl_crystal_size_mid 0.31
_exptl_crystal_size_min 0.24
_refine_diff_density_max 0.517
_refine_diff_density_min -0.556
_refine_ls_extinction_method none
_refine_ls_goodness_of_fit_ref 1.014
_refine_ls_hydrogen_treatment constr
_refine_ls_matrix_type full
_refine_ls_number_parameters 431
_refine_ls_number_reflns 7310
_refine_ls_number_restraints 0
_refine_ls_restrained_S_all 1.014
_refine_ls_R_factor_all 0.0402
_refine_ls_R_factor_gt 0.0283
_refine_ls_shift/su_max 0.001
_refine_ls_shift/su_mean 0.000
_refine_ls_structure_factor_coef Fsqd
_refine_ls_weighting_details 'w=1/[\s^2^(Fo^2^)+(0.0285P)^2^] where P=(Fo^2^+2Fc^2^)/3'
_refine_ls_weighting_scheme calc
_refine_ls_wR_factor_gt 0.0625
_refine_ls_wR_factor_ref 0.0664
_reflns_number_gt 5978
_reflns_number_total 7310
_reflns_threshold_expression 'I > 2\s(I)'
_cod_data_source_file jj2202sup1.cif
_cod_data_source_block I
_cod_original_cell_volume 6609.6(13)
_cod_database_code 2242623
_shelx_space_group_comment
;
The symmetry employed for this shelxl refinement is uniquely defined
by the following loop, which should always be used as a source of
symmetry information in preference to the above space-group names.
They are only intended as comments.
;

loop_
_space_group_symop_operation_xyz
'x, y, z'
'-x, y, -z+1/2'
'x+1/2, y+1/2, z'
'-x+1/2, y+1/2, -z+1/2'
'-x, -y, -z'
'x, -y, z-1/2'
'-x+1/2, -y+1/2, -z'
'x+1/2, -y+1/2, z-1/2'

loop_
_atom_site_type_symbol
_atom_site_label
_atom_site_fract_x
_atom_site_fract_y
_atom_site_fract_z
_atom_site_U_iso_or_equiv
_atom_site_adp_type
_atom_site_calc_flag
_atom_site_occupancy
Zn Zn1 0.500000 0.14227(3) 0.250000 0.01098(11) Uani d 1
Zn Zn2 0.500000 0.36678(3) 0.250000 0.00984(10) Uani d 1
Zn Zn3 0.500000 0.58950(3) 0.250000 0.00943(10) Uani d 1
Br Br1 0.32810(2) 0.35929(2) 0.03320(2) 0.01421(7) Uani d 1
Br Br2 0.23309(2) 0.24841(2) 0.17654(2) 0.01768(8) Uani d 1
Br Br3 0.57097(2) 0.36780(2) 0.49927(2) 0.01481(7) Uani d 1
Br Br4 0.34475(2) 0.39606(2) 0.38605(2) 0.01633(8) Uani d 1
O O1 0.43973(8) 0.26581(13) 0.19910(12) 0.0116(4) Uani d 1
O O2 0.50660(8) 0.46259(13) 0.32385(12) 0.0105(4) Uani d 1
N N1 0.49899(10) 0.15108(16) 0.34924(15) 0.0120(5) Uani d 1
N N2 0.57350(10) 0.04396(16) 0.32655(16) 0.0128(5) Uani d 1
N N3 0.41056(10) 0.56419(16) 0.17387(14) 0.0100(5) Uani d 1
N N4 0.48785(10) 0.69446(17) 0.16238(15) 0.0120(5) Uani d 1
C C1 0.39443(13) 0.26316(19) 0.19470(18) 0.0115(6) Uani d 1
C C2 0.33828(12) 0.3003(2) 0.12332(18) 0.0125(6) Uani d 1
C C3 0.29034(12) 0.2968(2) 0.11669(18) 0.0125(6) Uani d 1
H H3A 0.252883 0.321421 0.066928 0.015 Uiso calc 1
C C4 0.29783(13) 0.2567(2) 0.18389(19) 0.0134(6) Uani d 1
C C5 0.35244(12) 0.2226(2) 0.25680(19) 0.0133(6) Uani d 1
H H5A 0.357743 0.198681 0.303803 0.016 Uiso calc 1
C C6 0.40025(13) 0.2231(2) 0.26161(19) 0.0125(6) Uani d 1
C C7 0.45614(12) 0.1826(2) 0.34060(19) 0.0130(6) Uani d 1
H H7A 0.460954 0.179563 0.389986 0.016 Uiso calc 1
C C8 0.54796(13) 0.1062(2) 0.43393(19) 0.0165(7) Uani d 1
H H8A 0.539244 0.036827 0.431509 0.020 Uiso calc 1
H H8B 0.550395 0.136791 0.478608 0.020 Uiso calc 1
C C9 0.60749(13) 0.1166(2) 0.45962(19) 0.0161(7) Uani d 1
H H9A 0.611367 0.183690 0.447945 0.019 Uiso calc 1
H H9B 0.639425 0.105514 0.522545 0.019 Uiso calc 1
C C10 0.61651(13) 0.0488(2) 0.41373(19) 0.0146(6) Uani d 1
C C11 0.66718(13) -0.0086(2) 0.45956(19) 0.0172(7) Uani d 1
H H11A 0.696529 -0.005330 0.520794 0.021 Uiso calc 1
C C12 0.67487(14) -0.0699(2) 0.4164(2) 0.0200(7) Uani d 1
H H12A 0.709631 -0.108159 0.447257 0.024 Uiso calc 1
C C13 0.63092(14) -0.0745(2) 0.3273(2) 0.0191(7) Uani d 1
H H13A 0.634965 -0.115895 0.295756 0.023 Uiso calc 1
C C14 0.58105(13) -0.0179(2) 0.2852(2) 0.0176(7) Uani d 1
H H14A 0.550541 -0.022584 0.224201 0.021 Uiso calc 1
C C15 0.47154(12) 0.45477(19) 0.33930(18) 0.0104(6) Uani d 1
C C16 0.49187(12) 0.4129(2) 0.41645(18) 0.0112(6) Uani d 1
C C17 0.45533(12) 0.3990(2) 0.43196(18) 0.0131(6) Uani d 1
H H17A 0.470451 0.370516 0.484520 0.016 Uiso calc 1
C C18 0.39659(13) 0.4268(2) 0.37030(19) 0.0123(6) Uani d 1
C C19 0.37482(13) 0.4694(2) 0.29449(18) 0.0130(6) Uani d 1
H H19A 0.334411 0.488362 0.252538 0.016 Uiso calc 1
C C20 0.41171(12) 0.4850(2) 0.27879(18) 0.0111(6) Uani d 1
C C21 0.38403(12) 0.52587(19) 0.19498(18) 0.0098(6) Uani d 1
H H21A 0.342005 0.523861 0.151561 0.012 Uiso calc 1
C C22 0.37350(12) 0.6000(2) 0.08515(18) 0.0124(6) Uani d 1
H H22A 0.331359 0.586806 0.053059 0.015 Uiso calc 1
H H22B 0.383766 0.565070 0.055952 0.015 Uiso calc 1
C C23 0.38206(13) 0.7089(2) 0.08335(19) 0.0145(6) Uani d 1
H H23A 0.346350 0.734522 0.026604 0.017 Uiso calc 1
H H23B 0.384761 0.740418 0.127954 0.017 Uiso calc 1
C C24 0.43538(13) 0.7373(2) 0.09813(19) 0.0129(6) Uani d 1
C C25 0.42998(13) 0.8065(2) 0.04501(19) 0.0148(6) Uani d 1
H H25A 0.392689 0.835759 -0.000033 0.018 Uiso calc 1
C C26 0.47876(13) 0.8322(2) 0.05796(19) 0.0153(6) Uani d 1
H H26A 0.475620 0.879928 0.022729 0.018 Uiso calc 1
C C27 0.53280(13) 0.7871(2) 0.12365(19) 0.0156(6) Uani d 1
H H27A 0.567076 0.802490 0.133565 0.019 Uiso calc 1
C C28 0.53512(13) 0.7196(2) 0.17379(19) 0.0145(6) Uani d 1
H H28A 0.571971 0.689164 0.218806 0.017 Uiso calc 1
Cl Cl1 0.27556(3) 0.71818(5) 0.15347(5) 0.01814(16) Uani d 1
O O11 0.23291(11) 0.65110(17) 0.13573(16) 0.0326(6) Uani d 1
O O12 0.25024(10) 0.81314(16) 0.12595(16) 0.0285(6) Uani d 1
O O13 0.32715(10) 0.7195(2) 0.24425(15) 0.0384(7) Uani d 1
O O14 0.29229(12) 0.69039(18) 0.10698(18) 0.0383(7) Uani d 1
N N1S 0.08476(12) 0.49951(19) 0.11043(17) 0.0250(7) Uani d 1
C C1S 0.13487(15) 0.4960(2) 0.1626(2) 0.0208(7) Uani d 1
C C2S 0.19918(14) 0.4933(3) 0.2300(2) 0.0327(9) Uani d 1
H H2S1 0.215955 0.538085 0.215527 0.049 Uiso calc 1
H H2S2 0.213104 0.427731 0.234893 0.049 Uiso calc 1
H H2S3 0.211812 0.512395 0.285114 0.049 Uiso calc 1

loop_
_atom_site_aniso_label
_atom_site_aniso_U_11
_atom_site_aniso_U_22
_atom_site_aniso_U_33
_atom_site_aniso_U_12
_atom_site_aniso_U_13
_atom_site_aniso_U_23
Zn1 0.0127(2) 0.0081(2) 0.0110(2) 0.000 0.0076(2) 0.000
Zn2 0.0117(2) 0.0072(2) 0.0126(2) 0.000 0.0091(2) 0.000
Zn3 0.0097(2) 0.0082(2) 0.0103(2) 0.000 0.0068(2) 0.000
Br1 0.01578(15) 0.01304(15) 0.01356(14) -0.00108(12) 0.00988(13) 0.00087(12)
Br2 0.01496(15) 0.02397(17) 0.01785(15) -0.00013(12) 0.01263(14) -0.00039(13)
Br3 0.01271(14) 0.01568(15) 0.01417(15) 0.00158(12) 0.00840(13) 0.00163(12)
Br4 0.01600(15) 0.02204(16) 0.01645(15) -0.00221(12) 0.01321(13) 0.00029(13)
O1 0.0112(10) 0.0095(10) 0.0142(10) -0.0017(8) 0.0087(9) -0.0025(8)
O2 0.0122(10) 0.0106(10) 0.0126(10) -0.0008(8) 0.0100(9) -0.0022(8)
N1 0.0125(12) 0.0092(12) 0.0115(12) -0.0006(10) 0.0070(11) 0.0016(10)
N2 0.0160(12) 0.0068(12) 0.0155(12) -0.0018(10) 0.0107(11) 0.0007(10)
N3 0.0119(12) 0.0090(12) 0.0100(11) 0.0011(10) 0.0079(10) -0.0010(10)
N4 0.0135(12) 0.0096(12) 0.0134(12) -0.0011(10) 0.0093(11) -0.0005(10)
C1 0.0139(14) 0.0057(13) 0.0140(14) -0.0007(11) 0.0092(13) -0.0025(11)
C2 0.0162(15) 0.0079(14) 0.0133(14) -0.0048(12) 0.0099(13) -0.0029(12)
C3 0.0129(14) 0.0083(14) 0.0144(14) 0.0008(11) 0.0086(13) 0.0003(12)
C4 0.0135(14) 0.0126(15) 0.0174(15) -0.0033(12) 0.0118(13) -0.0028(12)
C5 0.0151(15) 0.0103(14) 0.0148(15) -0.0023(12) 0.0104(13) -0.0018(12)
C6 0.0151(15) 0.0059(13) 0.0157(15) -0.0012(11) 0.0102(13) -0.0020(12)
C7 0.0167(15) 0.0074(14) 0.0145(14) -0.0052(12) 0.0104(13) -0.0035(12)
C8 0.0195(16) 0.0128(15) 0.0157(15) 0.0013(13) 0.0113(14) 0.0029(13)
C9 0.0156(15) 0.0131(15) 0.0122(14) 0.0005(12) 0.0066(13) 0.0007(12)
C10 0.0164(15) 0.0113(15) 0.0148(15) -0.0024(12) 0.0100(13) 0.0008(12)
C11 0.0128(15) 0.0170(16) 0.0136(15) -0.0003(12) 0.0057(13) 0.0023(13)
C12 0.0181(16) 0.0130(15) 0.0246(17) 0.0033(13) 0.0127(15) 0.0041(14)
C13 0.0238(17) 0.0125(15) 0.0221(17) 0.0014(13) 0.0160(15) 0.0009(13)
C14 0.0192(16) 0.0120(15) 0.0152(15) -0.0014(13) 0.0092(14) 0.0006(13)
C15 0.0143(14) 0.0046(13) 0.0163(14) -0.0018(11) 0.0120(13) -0.0037(11)
C16 0.0096(14) 0.0110(14) 0.0113(14) 0.0008(11) 0.0065(12) -0.0020(12)
C17 0.0175(15) 0.0096(14) 0.0119(14) -0.0025(12) 0.0099(13) -0.0015(12)
C18 0.0137(14) 0.0132(15) 0.0168(15) -0.0026(12) 0.0130(13) -0.0030(12)
C19 0.0137(14) 0.0136(15) 0.0110(14) -0.0001(12) 0.0082(12) -0.0038(12)
C20 0.0128(14) 0.0082(14) 0.0132(14) -0.0014(11) 0.0092(12) -0.0014(12)
C21 0.0080(13) 0.0091(14) 0.0114(13) 0.0008(11) 0.0062(12) -0.0020(11)
C22 0.0109(14) 0.0154(15) 0.0110(14) -0.0017(12) 0.0074(12) -0.0013(12)
C23 0.0154(15) 0.0120(15) 0.0146(15) 0.0041(12) 0.0096(13) 0.0054(12)
C24 0.0170(15) 0.0085(14) 0.0142(14) -0.0024(12) 0.0110(13) -0.0033(12)
C25 0.0168(15) 0.0101(14) 0.0154(15) 0.0027(12) 0.0102(13) 0.0034(12)
C26 0.0242(16) 0.0113(14) 0.0147(15) -0.0012(13) 0.0150(14) 0.0003(12)
C27 0.0181(15) 0.0147(15) 0.0171(15) -0.0045(13) 0.0133(14) -0.0016(13)
C28 0.0147(15) 0.0129(15) 0.0150(15) 0.0011(12) 0.0097(13) 0.0002(12)
Cl1 0.0169(4) 0.0209(4) 0.0201(4) 0.0014(3) 0.0140(3) -0.0002(3)
O11 0.0386(15) 0.0322(14) 0.0322(14) -0.0188(12) 0.0262(13) -0.0101(12)
O12 0.0306(13) 0.0187(12) 0.0425(15) 0.0058(10) 0.0273(13) -0.0003(11)
O13 0.0182(13) 0.0659(19) 0.0193(13) -0.0026(13) 0.0080(11) 0.0072(13)
O14 0.0582(17) 0.0329(15) 0.0568(18) 0.0171(13) 0.0521(16) 0.0089(13)
N1S 0.0239(16) 0.0186(15) 0.0221(15) -0.0001(12) 0.0115(14) -0.0009(12)
C1S 0.0312(19) 0.0096(15) 0.0246(18) 0.0020(14) 0.0202(17) 0.0011(13)
C2S 0.0239(19) 0.0217(18) 0.042(2) 0.0014(15) 0.0182(18) 0.0031(17)

loop_
_atom_type_symbol
_atom_type_description
_atom_type_scat_dispersion_real
_atom_type_scat_dispersion_imag
_atom_type_scat_source
C C 0.0033 0.0016 'International Tables Vol C Tables 4.2.6.8 and 6.1.1.4'
H H 0.0000 0.0000 'International Tables Vol C Tables 4.2.6.8 and 6.1.1.4'
N N 0.0061 0.0033 'International Tables Vol C Tables 4.2.6.8 and 6.1.1.4'
O O 0.0106 0.0060 'International Tables Vol C Tables 4.2.6.8 and 6.1.1.4'
Cl Cl 0.1484 0.1585 'International Tables Vol C Tables 4.2.6.8 and 6.1.1.4'
Zn Zn 0.2839 1.4301 'International Tables Vol C Tables 4.2.6.8 and 6.1.1.4'
Br Br -0.2901 2.4595 'International Tables Vol C Tables 4.2.6.8 and 6.1.1.4'

loop_
_geom_angle_atom_site_label_1
_geom_angle_atom_site_label_2
_geom_angle_atom_site_label_3
_geom_angle_site_symmetry_1
_geom_angle_site_symmetry_3
_geom_angle
N1 Zn1 N1 2_655 . 173.41(12)
N1 Zn1 N2 2_655 2_655 90.48(9)
N1 Zn1 N2 . 2_655 93.70(9)
N1 Zn1 N2 2_655 . 93.70(9)
N1 Zn1 N2 . . 90.48(9)
N2 Zn1 N2 2_655 . 101.31(12)
N1 Zn1 O1 2_655 2_655 82.16(8)
N1 Zn1 O1 . 2_655 92.68(8)
N2 Zn1 O1 2_655 2_655 166.02(8)
N2 Zn1 O1 . 2_655 91.06(8)
N1 Zn1 O1 2_655 . 92.68(8)
N1 Zn1 O1 . . 82.16(8)
N2 Zn1 O1 2_655 . 91.06(8)
N2 Zn1 O1 . . 166.02(8)
O1 Zn1 O1 2_655 . 77.49(10)
N1 Zn1 Zn2 2_655 . 86.70(6)
N1 Zn1 Zn2 . . 86.70(6)
N2 Zn1 Zn2 2_655 . 129.35(6)
N2 Zn1 Zn2 . . 129.34(6)
O1 Zn1 Zn2 2_655 . 38.75(5)
O1 Zn1 Zn2 . . 38.75(5)
O2 Zn2 O2 . 2_655 94.29(11)
O2 Zn2 O1 . . 117.97(8)
O2 Zn2 O1 2_655 . 120.11(8)
O2 Zn2 O1 . 2_655 120.11(8)
O2 Zn2 O1 2_655 2_655 117.96(8)
O1 Zn2 O1 . 2_655 88.95(11)
O2 Zn2 Zn3 . . 47.14(6)
O2 Zn2 Zn3 2_655 . 47.14(6)
O1 Zn2 Zn3 . . 135.52(6)
O1 Zn2 Zn3 2_655 . 135.52(6)
O2 Zn2 Zn1 . . 132.86(6)
O2 Zn2 Zn1 2_655 . 132.86(6)
O1 Zn2 Zn1 . . 44.48(6)
O1 Zn2 Zn1 2_655 . 44.48(6)
Zn3 Zn2 Zn1 . . 180.0
N3 Zn3 N3 . 2_655 160.47(13)
N3 Zn3 N4 . 2_655 98.19(9)
N3 Zn3 N4 2_655 2_655 94.83(9)
N3 Zn3 N4 . . 94.83(9)
N3 Zn3 N4 2_655 . 98.19(9)
N4 Zn3 N4 2_655 . 96.20(13)
N3 Zn3 O2 . . 81.50(8)
N3 Zn3 O2 2_655 . 83.37(8)
N4 Zn3 O2 2_655 . 92.83(8)
N4 Zn3 O2 . . 170.67(8)
N3 Zn3 O2 . 2_655 83.37(8)
N3 Zn3 O2 2_655 2_655 81.50(8)
N4 Zn3 O2 2_655 2_655 170.67(8)
N4 Zn3 O2 . 2_655 92.83(8)
O2 Zn3 O2 . 2_655 78.27(10)
N3 Zn3 Zn2 . . 80.23(6)
N3 Zn3 Zn2 2_655 . 80.23(6)
N4 Zn3 Zn2 2_655 . 131.90(6)
N4 Zn3 Zn2 . . 131.90(6)
O2 Zn3 Zn2 . . 39.13(5)
O2 Zn3 Zn2 2_655 . 39.13(5)
C1 O1 Zn2 . . 127.79(17)
C1 O1 Zn1 . . 120.56(17)
Zn2 O1 Zn1 . . 96.78(8)
C15 O2 Zn2 . . 118.78(16)
C15 O2 Zn3 . . 121.70(16)
Zn2 O2 Zn3 . . 93.73(8)
C7 N1 C8 . . 114.8(3)
C7 N1 Zn1 . . 125.8(2)
C8 N1 Zn1 . . 118.89(19)
C14 N2 C10 . . 118.1(3)
C14 N2 Zn1 . . 118.13(19)
C10 N2 Zn1 . . 123.2(2)
C21 N3 C22 . . 117.3(2)
C21 N3 Zn3 . . 128.81(19)
C22 N3 Zn3 . . 113.82(17)
C28 N4 C24 . . 118.3(3)
C28 N4 Zn3 . . 118.68(19)
C24 N4 Zn3 . . 123.00(19)
O1 C1 C2 . . 121.9(3)
O1 C1 C6 . . 121.8(3)
C2 C1 C6 . . 116.3(3)
C3 C2 C1 . . 122.9(3)
C3 C2 Br1 . . 118.5(2)
C1 C2 Br1 . . 118.6(2)
C2 C3 C4 . . 119.1(3)
C2 C3 H3A . . 120.5
C4 C3 H3A . . 120.5
C5 C4 C3 . . 120.5(3)
C5 C4 Br2 . . 119.1(2)
C3 C4 Br2 . . 120.4(2)
C4 C5 C6 . . 120.0(3)
C4 C5 H5A . . 120.0
C6 C5 H5A . . 120.0
C5 C6 C1 . . 121.1(3)
C5 C6 C7 . . 116.1(3)
C1 C6 C7 . . 122.7(3)
N1 C7 C6 . . 126.2(3)
N1 C7 H7A . . 116.9
C6 C7 H7A . . 116.9
N1 C8 C9 . . 112.4(2)
N1 C8 H8A . . 109.1
C9 C8 H8A . . 109.1
N1 C8 H8B . . 109.1
C9 C8 H8B . . 109.1
H8A C8 H8B . . 107.9
C10 C9 C8 . . 114.6(2)
C10 C9 H9A . . 108.6
C8 C9 H9A . . 108.6
C10 C9 H9B . . 108.6
C8 C9 H9B . . 108.6
H9A C9 H9B . . 107.6
N2 C10 C11 . . 120.9(3)
N2 C10 C9 . . 118.0(3)
C11 C10 C9 . . 121.1(3)
C12 C11 C10 . . 120.4(3)
C12 C11 H11A . . 119.8
C10 C11 H11A . . 119.8
C11 C12 C13 . . 118.6(3)
C11 C12 H12A . . 120.7
C13 C12 H12A . . 120.7
C14 C13 C12 . . 118.7(3)
C14 C13 H13A . . 120.7
C12 C13 H13A . . 120.7
N2 C14 C13 . . 123.3(3)
N2 C14 H14A . . 118.4
C13 C14 H14A . . 118.4
O2 C15 C16 . . 121.4(2)
O2 C15 C20 . . 122.1(3)
C16 C15 C20 . . 116.5(3)
C17 C16 C15 . . 122.5(3)
C17 C16 Br3 . . 118.5(2)
C15 C16 Br3 . . 118.9(2)
C16 C17 C18 . . 119.4(3)
C16 C17 H17A . . 120.3
C18 C17 H17A . . 120.3
C19 C18 C17 . . 120.3(3)
C19 C18 Br4 . . 120.0(2)
C17 C18 Br4 . . 119.5(2)
C18 C19 C20 . . 120.6(3)
C18 C19 H19A . . 119.7
C20 C19 H19A . . 119.7
C19 C20 C15 . . 120.6(3)
C19 C20 C21 . . 116.7(3)
C15 C20 C21 . . 122.6(3)
N3 C21 C20 . . 126.8(3)
N3 C21 H21A . . 116.6
C20 C21 H21A . . 116.6
N3 C22 C23 . . 111.5(2)
N3 C22 H22A . . 109.3
C23 C22 H22A . . 109.3
N3 C22 H22B . . 109.3
C23 C22 H22B . . 109.3
H22A C22 H22B . . 108.0
C24 C23 C22 . . 115.8(2)
C24 C23 H23A . . 108.3
C22 C23 H23A . . 108.3
C24 C23 H23B . . 108.3
C22 C23 H23B . . 108.3
H23A C23 H23B . . 107.4
N4 C24 C25 . . 121.1(3)
N4 C24 C23 . . 119.1(3)
C25 C24 C23 . . 119.8(3)
C26 C25 C24 . . 120.0(3)
C26 C25 H25A . . 120.0
C24 C25 H25A . . 120.0
C25 C26 C27 . . 118.9(3)
C25 C26 H26A . . 120.5
C27 C26 H26A . . 120.5
C28 C27 C26 . . 118.2(3)
C28 C27 H27A . . 120.9
C26 C27 H27A . . 120.9
N4 C28 C27 . . 123.5(3)
N4 C28 H28A . . 118.2
C27 C28 H28A . . 118.2
O13 Cl1 O11 . . 110.02(15)
O13 Cl1 O12 . . 109.40(16)
O11 Cl1 O12 . . 109.83(15)
O13 Cl1 O14 . . 109.36(16)
O11 Cl1 O14 . . 109.75(16)
O12 Cl1 O14 . . 108.47(15)
N1S C1S C2S . . 178.9(4)
C1S C2S H2S1 . . 109.5
C1S C2S H2S2 . . 109.5
H2S1 C2S H2S2 . . 109.5
C1S C2S H2S3 . . 109.5
H2S1 C2S H2S3 . . 109.5
H2S2 C2S H2S3 . . 109.5

loop_
_geom_bond_atom_site_label_1
_geom_bond_atom_site_label_2
_geom_bond_site_symmetry_2
_geom_bond_distance
Zn1 N1 2_655 2.122(2)
Zn1 N1 . 2.122(2)
Zn1 N2 2_655 2.148(2)
Zn1 N2 . 2.148(2)
Zn1 O1 2_655 2.1943(19)
Zn1 O1 . 2.1943(19)
Zn1 Zn2 . 3.1100(7)
Zn2 O2 . 1.9512(19)
Zn2 O2 2_655 1.9512(19)
Zn2 O1 . 1.9602(19)
Zn2 O1 2_655 1.9602(19)
Zn2 Zn3 . 3.0852(7)
Zn3 N3 . 2.067(2)
Zn3 N3 2_655 2.067(2)
Zn3 N4 2_655 2.177(2)
Zn3 N4 . 2.177(2)
Zn3 O2 . 2.2664(19)
Zn3 O2 2_655 2.2664(19)
Br1 C2 . 1.892(3)
Br2 C4 . 1.895(3)
Br3 C16 . 1.894(3)
Br4 C18 . 1.888(3)
O1 C1 . 1.334(3)
O2 C15 . 1.328(3)
N1 C7 . 1.280(4)
N1 C8 . 1.481(4)
N2 C14 . 1.351(4)
N2 C10 . 1.354(4)
N3 C21 . 1.282(4)
N3 C22 . 1.467(3)
N4 C28 . 1.350(4)
N4 C24 . 1.350(4)
C1 C2 . 1.408(4)
C1 C6 . 1.412(4)
C2 C3 . 1.386(4)
C3 C4 . 1.390(4)
C3 H3A . 0.9500
C4 C5 . 1.379(4)
C5 C6 . 1.405(4)
C5 H5A . 0.9500
C6 C7 . 1.468(4)
C7 H7A . 0.9500
C8 C9 . 1.524(4)
C8 H8A . 0.9900
C8 H8B . 0.9900
C9 C10 . 1.505(4)
C9 H9A . 0.9900
C9 H9B . 0.9900
C10 C11 . 1.396(4)
C11 C12 . 1.379(4)
C11 H11A . 0.9500
C12 C13 . 1.384(4)
C12 H12A . 0.9500
C13 C14 . 1.381(4)
C13 H13A . 0.9500
C14 H14A . 0.9500
C15 C16 . 1.414(4)
C15 C20 . 1.415(4)
C16 C17 . 1.383(4)
C17 C18 . 1.383(4)
C17 H17A . 0.9500
C18 C19 . 1.380(4)
C19 C20 . 1.400(4)
C19 H19A . 0.9500
C20 C21 . 1.460(4)
C21 H21A . 0.9500
C22 C23 . 1.536(4)
C22 H22A . 0.9900
C22 H22B . 0.9900
C23 C24 . 1.500(4)
C23 H23A . 0.9900
C23 H23B . 0.9900
C24 C25 . 1.398(4)
C25 C26 . 1.378(4)
C25 H25A . 0.9500
C26 C27 . 1.395(4)
C26 H26A . 0.9500
C27 C28 . 1.378(4)
C27 H27A . 0.9500
C28 H28A . 0.9500
Cl1 O13 . 1.435(2)
Cl1 O11 . 1.435(2)
Cl1 O12 . 1.435(2)
Cl1 O14 . 1.438(2)
N1S C1S . 1.134(4)
C1S C2S . 1.454(5)
C2S H2S1 . 0.9800
C2S H2S2 . 0.9800
C2S H2S3 . 0.9800

loop_
_geom_hbond_atom_site_label_D
_geom_hbond_atom_site_label_H
_geom_hbond_atom_site_label_A
_geom_hbond_site_symmetry_A
_geom_hbond_distance_DH
_geom_hbond_distance_HA
_geom_hbond_distance_DA
_geom_hbond_angle_DHA
_geom_hbond_publ_flag
C9 H9A Br1 2_655 0.99 2.92 3.854(3) 157.2 yes
C9 H9A O1 2_655 0.99 2.60 3.317(4) 129.1 yes
C21 H21A O14 . 0.95 2.57 3.080(4) 114.1 yes
C22 H22A O14 . 0.99 2.58 3.099(4) 112.5 yes
C22 H22B Br4 6_565 0.99 2.96 3.664(3) 129.0 yes
C23 H23A O12 7_565 0.99 2.58 3.427(4) 144.1 yes
C28 H28A N3 2_655 0.95 2.60 3.236(4) 124.5 yes
C2S H2S1 O11 . 0.98 2.60 3.556(4) 164.7 yes
C2S H2S2 Br2 . 0.98 3.02 3.935(4) 156.5 yes
C2S H2S2 Br4 . 0.98 3.04 3.561(3) 114.9 yes

loop_
_geom_torsion_atom_site_label_1
_geom_torsion_atom_site_label_2
_geom_torsion_atom_site_label_3
_geom_torsion_atom_site_label_4
_geom_torsion
Zn2 O1 C1 C2 91.5(3)
Zn1 O1 C1 C2 -139.4(2)
Zn2 O1 C1 C6 -88.3(3)
Zn1 O1 C1 C6 40.8(3)
O1 C1 C2 C3 178.8(3)
C6 C1 C2 C3 -1.4(4)
O1 C1 C2 Br1 -2.1(4)
C6 C1 C2 Br1 177.7(2)
C1 C2 C3 C4 1.4(4)
Br1 C2 C3 C4 -177.8(2)
C2 C3 C4 C5 1.2(4)
C2 C3 C4 Br2 -178.9(2)
C3 C4 C5 C6 -3.6(4)
Br2 C4 C5 C6 176.5(2)
C4 C5 C6 C1 3.5(4)
C4 C5 C6 C7 -178.2(3)
O1 C1 C6 C5 178.7(3)
C2 C1 C6 C5 -1.1(4)
O1 C1 C6 C7 0.6(4)
C2 C1 C6 C7 -179.2(3)
C8 N1 C7 C6 -174.9(3)
Zn1 N1 C7 C6 -3.0(4)
C5 C6 C7 N1 159.0(3)
C1 C6 C7 N1 -22.8(4)
C7 N1 C8 C9 -150.8(3)
Zn1 N1 C8 C9 36.7(3)
N1 C8 C9 C10 -76.7(3)
C14 N2 C10 C11 0.0(4)
Zn1 N2 C10 C11 -171.6(2)
C14 N2 C10 C9 -179.0(3)
Zn1 N2 C10 C9 9.4(4)
C8 C9 C10 N2 50.5(4)
C8 C9 C10 C11 -128.5(3)
N2 C10 C11 C12 1.4(5)
C9 C10 C11 C12 -179.6(3)
C10 C11 C12 C13 -1.2(5)
C11 C12 C13 C14 -0.2(5)
C10 N2 C14 C13 -1.5(4)
Zn1 N2 C14 C13 170.5(2)
C12 C13 C14 N2 1.6(5)
Zn2 O2 C15 C16 98.9(3)
Zn3 O2 C15 C16 -145.8(2)
Zn2 O2 C15 C20 -79.1(3)
Zn3 O2 C15 C20 36.1(3)
O2 C15 C16 C17 -176.3(3)
C20 C15 C16 C17 1.9(4)
O2 C15 C16 Br3 0.3(4)
C20 C15 C16 Br3 178.48(19)
C15 C16 C17 C18 -0.1(4)
Br3 C16 C17 C18 -176.7(2)
C16 C17 C18 C19 -0.9(4)
C16 C17 C18 Br4 173.6(2)
C17 C18 C19 C20 0.0(4)
Br4 C18 C19 C20 -174.4(2)
C18 C19 C20 C15 1.9(4)
C18 C19 C20 C21 176.9(3)
O2 C15 C20 C19 175.4(2)
C16 C15 C20 C19 -2.7(4)
O2 C15 C20 C21 0.7(4)
C16 C15 C20 C21 -177.5(3)
C22 N3 C21 C20 179.5(3)
Zn3 N3 C21 C20 -3.8(4)
C19 C20 C21 N3 164.3(3)
C15 C20 C21 N3 -20.7(4)
C21 N3 C22 C23 119.6(3)
Zn3 N3 C22 C23 -57.7(3)
N3 C22 C23 C24 81.3(3)
C28 N4 C24 C25 -0.5(4)
Zn3 N4 C24 C25 178.0(2)
C28 N4 C24 C23 178.8(3)
Zn3 N4 C24 C23 -2.6(4)
C22 C23 C24 N4 -44.7(4)
C22 C23 C24 C25 134.6(3)
N4 C24 C25 C26 -0.2(4)
C23 C24 C25 C26 -179.5(3)
C24 C25 C26 C27 1.0(4)
C25 C26 C27 C28 -1.1(4)
C24 N4 C28 C27 0.4(4)
Zn3 N4 C28 C27 -178.2(2)
C26 C27 C28 N4 0.4(4)

_cod_database_fobs_code 2242623
